data_4327555
loop_
_publ_author_name
'Roger D. Willett'

_publ_section_title
;
 Bromination of the 3-Chloroanilinium Cation: Structure of a Novel
 Two-Dimensional Copper(I) Bromide Lattice Prepared via In-Situ Redox
 Processes
;
_journal_name_full 'Inorganic Chemistry'
_journal_page_first 966
_journal_page_last 971
_journal_paper_doi 10.1021/ic000699+
_journal_volume 40
_journal_year 2001
_chemical_formula_sum 'C6 H5 Br4 Cl Cu N'
_chemical_formula_weight 509.74
_chemical_name_systematic
; 
 ? 
;
_space_group_IT_number 62
_symmetry_cell_setting orthorhombic
_symmetry_space_group_name_Hall '-P 2ac 2n'
_symmetry_space_group_name_H-M 'P n m a'
_atom_sites_solution_hydrogens geom
_atom_sites_solution_primary direct
_atom_sites_solution_secondary difmap
_audit_creation_method SHELXL-97
_cell_angle_alpha 90.00
_cell_angle_beta 90.00
_cell_angle_gamma 90.00
_cell_formula_units_Z 8
_cell_length_a 7.2177(2)
_cell_length_b 29.7188(3)
_cell_length_c 10.9309(2)
_cell_measurement_reflns_used 1706
_cell_measurement_temperature 293(2)
_cell_measurement_theta_max 23.26
_cell_measurement_theta_min 1.37
_cell_volume 2344.69(8)
_computing_cell_refinement 'SAINT (Bruker, 19xx)'
_computing_data_collection 'SMART (Bruker, 19xx)'
_computing_data_reduction 'SAINT (Bruker, 19xx)'
_computing_molecular_graphics 'SHELXP-97 (Sheldrick, 1997)'
_computing_structure_refinement 'SHELXL-97 (Sheldrick, 1997)'
_computing_structure_solution 'SHELXS-97 (Sheldrick, 1990)'
_diffrn_ambient_temperature 293(2)
_diffrn_measured_fraction_theta_full 0.998
_diffrn_measured_fraction_theta_max 0.998
_diffrn_measurement_device_type 'SMART 1000 area detector'
_diffrn_radiation_monochromator graphite
_diffrn_radiation_source 'fine-focus sealed tube'
_diffrn_radiation_type MoK\a
_diffrn_radiation_wavelength 0.71073
_diffrn_reflns_av_R_equivalents 0.0000
_diffrn_reflns_av_sigmaI/netI 0.1342
_diffrn_reflns_limit_h_max 8
_diffrn_reflns_limit_h_min 0
_diffrn_reflns_limit_k_max 32
_diffrn_reflns_limit_k_min 0
_diffrn_reflns_limit_l_max 12
_diffrn_reflns_limit_l_min 0
_diffrn_reflns_number 1706
_diffrn_reflns_theta_full 23.26
_diffrn_reflns_theta_max 23.26
_diffrn_reflns_theta_min 1.37
_diffrn_standards_interval_time 'beginning and end'
_diffrn_standards_number 50
_exptl_absorpt_coefficient_mu 15.678
_exptl_absorpt_correction_T_max .417
_exptl_absorpt_correction_T_min .124
_exptl_absorpt_correction_type 'empirical psi scan/ellipsoidal'
_exptl_absorpt_process_details 'SADABS, XABS'
_exptl_crystal_colour 'colorless '
_exptl_crystal_density_diffrn 2.888
_exptl_crystal_description 'hexagonal rod'
_exptl_crystal_F_000 1872
_exptl_crystal_size_max .40
_exptl_crystal_size_mid .20
_exptl_crystal_size_min .20
_refine_diff_density_max 1.342
_refine_diff_density_min -2.296
_refine_diff_density_rms 0.337
_refine_ls_extinction_method none
_refine_ls_goodness_of_fit_ref 1.128
_refine_ls_hydrogen_treatment mixed
_refine_ls_matrix_type full
_refine_ls_number_parameters 126
_refine_ls_number_reflns 1706
_refine_ls_number_restraints 0
_refine_ls_restrained_S_all 1.128
_refine_ls_R_factor_all 0.0869
_refine_ls_R_factor_gt 0.0679
_refine_ls_shift/su_max 0.001
_refine_ls_shift/su_mean 0.000
_refine_ls_structure_factor_coef Fsqd
_refine_ls_weighting_details 'calc w=1/[\s^2^(Fo^2^)+(0.0345P)^2^+7.8217P] where P=(Fo^2^+2Fc^2^)/3'
_refine_ls_weighting_scheme calc
_refine_ls_wR_factor_gt 0.1219
_refine_ls_wR_factor_ref 0.1304
_reflns_number_gt 1478
_reflns_number_total 1706
_reflns_threshold_expression >2sigma(I)
_cod_data_source_file ic0006992B_3.cif
_cod_data_source_block 237aa
_cod_database_code 4327555

loop_
_symmetry_equiv_pos_as_xyz
'x, y, z'
'-x+1/2, -y, z+1/2'
'-x, y+1/2, -z'
'x+1/2, -y+1/2, -z+1/2'
'-x, -y, -z'
'x-1/2, y, -z-1/2'
'x, -y-1/2, z'
'-x-1/2, y-1/2, z-1/2'

loop_
_atom_site_label
_atom_site_type_symbol
_atom_site_fract_x
_atom_site_fract_y
_atom_site_fract_z
_atom_site_U_iso_or_equiv
_atom_site_adp_type
_atom_site_occupancy
_atom_site_symmetry_multiplicity
_atom_site_calc_flag
_atom_site_refinement_flags
Cu1 Cu 0.0397(3) 0.7500 0.85504(19) 0.0832(6) Uani 1 2 d S
Cu2 Cu 0.0838(2) 0.7500 1.09100(18) 0.0695(5) Uani 1 2 d S
Br1 Br 0.19860(18) 0.7500 0.66317(13) 0.0594(4) Uani 1 2 d S
Br2 Br 0.10796(14) 0.67885(3) 0.98196(10) 0.0659(4) Uani 1 1 d .
Br3 Br -0.19316(18) 0.7500 1.23066(14) 0.0677(5) Uani 1 2 d S
N N 0.0589(11) 0.6793(2) 0.4542(8) 0.061(2) Uani 1 1 d .
H9A H 0.0455 0.6949 0.3854 0.091 Uiso 1 1 calc R
H9B H 0.1480 0.6916 0.4995 0.091 Uiso 1 1 calc R
H9C H -0.0471 0.6796 0.4958 0.091 Uiso 1 1 calc R
C1 C 0.1087(11) 0.6329(3) 0.4248(9) 0.054(2) Uani 1 1 d .
C2 C 0.1286(12) 0.6205(3) 0.3057(9) 0.057(2) Uani 1 1 d .
H2A H 0.1111 0.6415 0.2439 0.068 Uiso 1 1 calc R
C3 C 0.1749(12) 0.5766(3) 0.2761(8) 0.053(2) Uani 1 1 d .
Cl Cl 0.1968(4) 0.56128(8) 0.1251(2) 0.0683(7) Uani 1 1 d .
C4 C 0.2018(13) 0.5457(3) 0.3701(10) 0.059(2) Uani 1 1 d .
Br4 Br 0.26443(17) 0.48515(3) 0.33425(11) 0.0746(5) Uani 0.995(5) 1 d P
C5 C 0.1834(13) 0.5574(3) 0.4903(8) 0.056(2) Uani 1 1 d .
H5A H 0.2017 0.5362 0.5518 0.067 Uiso 1 1 calc R
C6 C 0.1367(12) 0.6016(3) 0.5190(8) 0.049(2) Uani 1 1 d .
Br6 Br 0.10832(16) 0.62018(3) 0.68309(9) 0.0679(5) Uani 0.986(5) 1 d P

loop_
_atom_site_aniso_label
_atom_site_aniso_U_11
_atom_site_aniso_U_22
_atom_site_aniso_U_33
_atom_site_aniso_U_23
_atom_site_aniso_U_13
_atom_site_aniso_U_12
Cu1 0.0849(12) 0.1026(15) 0.0622(12) 0.000 0.0071(10) 0.000
Cu2 0.0782(11) 0.0670(10) 0.0635(12) 0.000 0.0040(9) 0.000
Br1 0.0663(8) 0.0595(8) 0.0524(9) 0.000 0.0033(6) 0.000
Br2 0.0851(7) 0.0531(6) 0.0593(7) -0.0009(5) -0.0056(5) 0.0080(5)
Br3 0.0529(8) 0.0924(10) 0.0579(10) 0.000 0.0060(6) 0.000
N 0.078(5) 0.045(4) 0.059(5) 0.001(4) 0.002(4) 0.003(4)
C1 0.056(5) 0.052(5) 0.053(6) -0.002(5) -0.004(4) 0.004(4)
C2 0.061(5) 0.058(5) 0.050(6) 0.001(5) 0.001(4) 0.001(4)
C3 0.064(5) 0.054(5) 0.041(5) -0.003(5) 0.003(4) -0.002(4)
Cl 0.0881(16) 0.0615(13) 0.0553(16) -0.0054(13) 0.0066(13) -0.0022(13)
C4 0.064(5) 0.051(5) 0.063(7) -0.010(5) -0.002(5) 0.005(4)
Br4 0.1040(9) 0.0514(6) 0.0684(9) -0.0049(5) 0.0036(6) 0.0119(6)
C5 0.076(6) 0.050(5) 0.042(5) 0.006(4) 0.000(4) 0.006(5)
C6 0.058(5) 0.051(5) 0.039(5) -0.006(4) 0.006(4) 0.002(4)
Br6 0.0950(9) 0.0553(6) 0.0535(7) -0.0013(5) 0.0016(5) 0.0051(5)

loop_
_atom_type_symbol
_atom_type_description
_atom_type_scat_dispersion_real
_atom_type_scat_dispersion_imag
_atom_type_scat_source
C C 0.0033 0.0016 'International Tables Vol C Tables 4.2.6.8 and 6.1.1.4'
H H 0.0000 0.0000 'International Tables Vol C Tables 4.2.6.8 and 6.1.1.4'
N N 0.0061 0.0033 'International Tables Vol C Tables 4.2.6.8 and 6.1.1.4'
Cl Cl 0.1484 0.1585 'International Tables Vol C Tables 4.2.6.8 and 6.1.1.4'
Cu Cu 0.3201 1.2651 'International Tables Vol C Tables 4.2.6.8 and 6.1.1.4'
Br Br -0.2901 2.4595 'International Tables Vol C Tables 4.2.6.8 and 6.1.1.4'

loop_
_geom_angle_atom_site_label_1
_geom_angle_atom_site_label_2
_geom_angle_atom_site_label_3
_geom_angle
_geom_angle_site_symmetry_1
_geom_angle_site_symmetry_3
Br1 Cu1 Br1 114.05(9) . 6_557
Br1 Cu1 Br2 112.38(6) . 7_575
Br1 Cu1 Br2 103.53(6) 6_557 7_575
Br1 Cu1 Br2 112.38(6) . .
Br1 Cu1 Br2 103.53(6) 6_557 .
Br2 Cu1 Br2 110.31(9) 7_575 .
Br1 Cu1 Cu2 144.30(11) . .
Br1 Cu1 Cu2 101.65(9) 6_557 .
Br2 Cu1 Cu2 56.10(5) 7_575 .
Br2 Cu1 Cu2 56.10(5) . .
Br2 Cu2 Br2 120.66(9) . 7_575
Br2 Cu2 Br3 110.75(5) . .
Br2 Cu2 Br3 110.75(5) 7_575 .
Br2 Cu2 Br3 109.39(5) . 6_658
Br2 Cu2 Br3 109.39(5) 7_575 6_658
Br3 Cu2 Br3 92.18(7) . 6_658
Br2 Cu2 Cu1 61.49(5) . .
Br2 Cu2 Cu1 61.49(5) 7_575 .
Br3 Cu2 Cu1 120.34(9) . .
Br3 Cu2 Cu1 147.48(10) 6_658 .
Cu1 Br1 Cu1 123.29(8) . 6_657
Cu2 Br2 Cu1 62.41(6) . .
Cu2 Br3 Cu2 166.92(9) . 6_558
C1 N H9A 109.5 . .
C1 N H9B 109.5 . .
H9A N H9B 109.5 . .
C1 N H9C 109.5 . .
H9A N H9C 109.5 . .
H9B N H9C 109.5 . .
C2 C1 C6 120.4(8) . .
C2 C1 N 119.6(9) . .
C6 C1 N 120.0(9) . .
C1 C2 C3 120.4(9) . .
C1 C2 H2A 119.8 . .
C3 C2 H2A 119.8 . .
C4 C3 C2 118.8(9) . .
C4 C3 Cl 121.4(7) . .
C2 C3 Cl 119.7(7) . .
C5 C4 C3 122.0(8) . .
C5 C4 Br4 117.6(8) . .
C3 C4 Br4 120.5(8) . .
C4 C5 C6 118.6(8) . .
C4 C5 H5A 120.7 . .
C6 C5 H5A 120.7 . .
C5 C6 C1 119.7(8) . .
C5 C6 Br6 121.0(7) . .
C1 C6 Br6 119.2(7) . .

loop_
_geom_bond_atom_site_label_1
_geom_bond_atom_site_label_2
_geom_bond_distance
_geom_bond_site_symmetry_2
Cu1 Br1 2.390(2) .
Cu1 Br1 2.470(2) 6_557
Cu1 Br2 2.5766(16) 7_575
Cu1 Br2 2.5766(15) .
Cu1 Cu2 2.599(3) .
Cu2 Br2 2.4336(14) .
Cu2 Br2 2.4336(14) 7_575
Cu2 Br3 2.515(2) .
Cu2 Br3 2.528(2) 6_658
Br1 Cu1 2.470(2) 6_657
Br3 Cu2 2.528(2) 6_558
N C1 1.459(11) .
N H9A 0.8900 .
N H9B 0.8900 .
N H9C 0.8900 .
C1 C2 1.362(13) .
C1 C6 1.402(13) .
C2 C3 1.384(12) .
C2 H2A 0.9300 .
C3 C4 1.391(14) .
C3 Cl 1.720(9) .
C4 C5 1.366(14) .
C4 Br4 1.897(9) .
C5 C6 1.394(12) .
C5 H5A 0.9300 .
C6 Br6 1.888(8) .

loop_
_geom_torsion_atom_site_label_1
_geom_torsion_atom_site_label_2
_geom_torsion_atom_site_label_3
_geom_torsion_atom_site_label_4
_geom_torsion
_geom_torsion_site_symmetry_1
_geom_torsion_site_symmetry_4
Br1 Cu1 Cu2 Br2 -81.42(5) . .
Br1 Cu1 Cu2 Br2 98.58(5) 6_557 .
Br2 Cu1 Cu2 Br2 -162.84(9) 7_575 .
Br1 Cu1 Cu2 Br2 81.42(5) . 7_575
Br1 Cu1 Cu2 Br2 -98.58(5) 6_557 7_575
Br2 Cu1 Cu2 Br2 162.84(9) . 7_575
Br1 Cu1 Cu2 Br3 180.0 . .
Br1 Cu1 Cu2 Br3 0.0 6_557 .
Br2 Cu1 Cu2 Br3 98.58(5) 7_575 .
Br2 Cu1 Cu2 Br3 -98.58(5) . .
Br1 Cu1 Cu2 Br3 0.000(2) . 6_658
Br1 Cu1 Cu2 Br3 180.000(1) 6_557 6_658
Br2 Cu1 Cu2 Br3 -81.42(5) 7_575 6_658
Br2 Cu1 Cu2 Br3 81.42(5) . 6_658
Br1 Cu1 Br1 Cu1 180.0 6_557 6_657
Br2 Cu1 Br1 Cu1 62.57(7) 7_575 6_657
Br2 Cu1 Br1 Cu1 -62.57(7) . 6_657
Cu2 Cu1 Br1 Cu1 0.000(1) . 6_657
Br2 Cu2 Br2 Cu1 -17.54(9) 7_575 .
Br3 Cu2 Br2 Cu1 114.14(10) . .
Br3 Cu2 Br2 Cu1 -145.70(10) 6_658 .
Br1 Cu1 Br2 Cu2 141.39(10) . .
Br1 Cu1 Br2 Cu2 -95.08(8) 6_557 .
Br2 Cu1 Br2 Cu2 15.13(8) 7_575 .
Br2 Cu2 Br3 Cu2 111.70(7) . 6_558
Br2 Cu2 Br3 Cu2 -111.70(7) 7_575 6_558
Br3 Cu2 Br3 Cu2 0.000(4) 6_658 6_558
Cu1 Cu2 Br3 Cu2 180.000(4) . 6_558
C6 C1 C2 C3 0.7(13) . .
N C1 C2 C3 -179.7(8) . .
C1 C2 C3 C4 -0.4(14) . .
C1 C2 C3 Cl 179.2(7) . .
C2 C3 C4 C5 0.2(15) . .
Cl C3 C4 C5 -179.5(8) . .
C2 C3 C4 Br4 179.7(7) . .
Cl C3 C4 Br4 0.1(11) . .
C3 C4 C5 C6 -0.2(15) . .
Br4 C4 C5 C6 -179.7(7) . .
C4 C5 C6 C1 0.4(14) . .
C4 C5 C6 Br6 179.8(7) . .
C2 C1 C6 C5 -0.7(13) . .
N C1 C6 C5 179.7(8) . .
C2 C1 C6 Br6 179.9(7) . .
N C1 C6 Br6 0.3(11) . .
